data_7004768
loop_
_publ_author_name
'Kennedy, Alan R.'
'O'Hara, Charles T.'

_publ_section_title
;
 Isolation and characterisation of a (&#x2212;)-sparteine coordinated
 mixed alkyl/amido sodium magnesiate, a chiral variant of an important
 utility ate base
;
_journal_issue 37
_journal_name_full 'Dalton Transactions'
_journal_page_first 4975
_journal_page_last 4977
_journal_paper_doi 10.1039/b812085b
_journal_year 2008
_chemical_absolute_configuration syn
_chemical_formula_sum 'C37 H71 Mg N4 Na'
_chemical_formula_weight 619.28
_chemical_name_systematic
;
?
;
_space_group_IT_number 4
_symmetry_cell_setting monoclinic
_symmetry_space_group_name_Hall 'P 2yb'
_symmetry_space_group_name_H-M 'P 1 21 1'
_atom_sites_solution_hydrogens geom
_atom_sites_solution_primary direct
_atom_sites_solution_secondary difmap
_audit_creation_method SHELXL-97
_cell_angle_alpha 90.00
_cell_angle_beta 93.974(1)
_cell_angle_gamma 90.00
_cell_formula_units_Z 2
_cell_length_a 8.3139(2)
_cell_length_b 19.2090(3)
_cell_length_c 11.6299(2)
_cell_measurement_reflns_used 4340
_cell_measurement_temperature 123(2)
_cell_measurement_theta_max 27.48
_cell_measurement_theta_min 2.91
_cell_volume 1852.85(6)
_computing_data_collection 'Denzo & Collect'
_computing_structure_refinement 'SHELXL-97 (Sheldrick, 1997)'
_diffrn_ambient_temperature 123(2)
_diffrn_measured_fraction_theta_full 0.996
_diffrn_measured_fraction_theta_max 0.996
_diffrn_measurement_device_type 'Nonius Kappa CCD'
_diffrn_measurement_method 'phi and omega scans'
_diffrn_radiation_monochromator graphite
_diffrn_radiation_source 'fine-focus sealed tube'
_diffrn_radiation_type MoK\a
_diffrn_radiation_wavelength 0.71073
_diffrn_reflns_av_R_equivalents 0.052
_diffrn_reflns_av_sigmaI/netI 0.0439
_diffrn_reflns_limit_h_max 10
_diffrn_reflns_limit_h_min -10
_diffrn_reflns_limit_k_max 24
_diffrn_reflns_limit_k_min -24
_diffrn_reflns_limit_l_max 15
_diffrn_reflns_limit_l_min -15
_diffrn_reflns_number 43293
_diffrn_reflns_theta_full 27.49
_diffrn_reflns_theta_max 27.49
_diffrn_reflns_theta_min 2.92
_exptl_absorpt_coefficient_mu 0.090
_exptl_absorpt_correction_type none
_exptl_crystal_colour colourless
_exptl_crystal_density_diffrn 1.110
_exptl_crystal_density_method 'not measured'
_exptl_crystal_description 'cut chunk'
_exptl_crystal_F_000 688
_exptl_crystal_size_max 0.50
_exptl_crystal_size_mid 0.35
_exptl_crystal_size_min 0.30
_refine_diff_density_max 0.388
_refine_diff_density_min -0.285
_refine_diff_density_rms 0.040
_refine_ls_abs_structure_details 'Flack H D (1983), Acta Cryst. A39, 876-881'
_refine_ls_abs_structure_Flack 0.00(17)
_refine_ls_extinction_method none
_refine_ls_goodness_of_fit_ref 1.047
_refine_ls_hydrogen_treatment mixed
_refine_ls_matrix_type full
_refine_ls_number_parameters 405
_refine_ls_number_reflns 8416
_refine_ls_number_restraints 1
_refine_ls_restrained_S_all 1.047
_refine_ls_R_factor_all 0.0620
_refine_ls_R_factor_gt 0.0421
_refine_ls_shift/su_max 0.001
_refine_ls_shift/su_mean 0.000
_refine_ls_structure_factor_coef Fsqd
_refine_ls_weighting_details 'calc w=1/[\s^2^(Fo^2^)+(0.0359P)^2^+0.5909P] where P=(Fo^2^+2Fc^2^)/3'
_refine_ls_weighting_scheme calc
_refine_ls_wR_factor_gt 0.0840
_refine_ls_wR_factor_ref 0.0924
_reflns_number_gt 6979
_reflns_number_total 8416
_reflns_threshold_expression I>2\s(I)
_cod_data_source_file b812085b.txt
_cod_data_source_block grem183
_cod_original_sg_symbol_H-M P21
_cod_database_code 7004768

loop_
_symmetry_equiv_pos_as_xyz
'x, y, z'
'-x, y+1/2, -z'

loop_
_atom_site_label
_atom_site_type_symbol
_atom_site_fract_x
_atom_site_fract_y
_atom_site_fract_z
_atom_site_U_iso_or_equiv
_atom_site_adp_type
_atom_site_occupancy
_atom_site_symmetry_multiplicity
_atom_site_calc_flag
_atom_site_refinement_flags
_atom_site_disorder_assembly
_atom_site_disorder_group
Mg1 Mg 0.74181(7) 0.43291(3) 0.97310(5) 0.01923(13) Uani 1 1 d . . .
Na1 Na 0.89266(9) 0.50063(4) 1.19722(6) 0.02274(17) Uani 1 1 d . . .
N1 N 0.71277(18) 0.37174(8) 0.83316(13) 0.0207(3) Uani 1 1 d . . .
N2 N 0.80330(18) 0.53783(8) 0.99435(13) 0.0188(3) Uani 1 1 d . . .
N3 N 1.15925(18) 0.48226(8) 1.29970(13) 0.0201(3) Uani 1 1 d . . .
N4 N 0.87632(18) 0.54505(8) 1.40084(13) 0.0196(3) Uani 1 1 d . . .
C1 C 0.8298(2) 0.31808(10) 0.80521(16) 0.0226(4) Uani 1 1 d . . .
C2 C 0.7515(3) 0.24561(10) 0.79333(18) 0.0279(4) Uani 1 1 d . . .
H2A H 0.8307 0.2123 0.7652 0.033 Uiso 1 1 calc R . .
H2B H 0.7227 0.2296 0.8702 0.033 Uiso 1 1 calc R . .
C3 C 0.6008(3) 0.24529(11) 0.7110(2) 0.0324(5) Uani 1 1 d . . .
H3A H 0.5494 0.1988 0.7110 0.039 Uiso 1 1 calc R . .
H3B H 0.6301 0.2556 0.6317 0.039 Uiso 1 1 calc R . .
C4 C 0.4837(3) 0.30014(11) 0.7497(2) 0.0317(5) Uani 1 1 d . . .
H4A H 0.4446 0.2860 0.8247 0.038 Uiso 1 1 calc R . .
H4B H 0.3895 0.3024 0.6929 0.038 Uiso 1 1 calc R . .
C5 C 0.5598(2) 0.37281(10) 0.76212(16) 0.0239(4) Uani 1 1 d . . .
C6 C 0.9592(2) 0.31430(11) 0.90513(18) 0.0278(4) Uani 1 1 d . . .
H6A H 1.0192 0.3582 0.9102 0.042 Uiso 1 1 calc R . .
H6B H 1.0334 0.2759 0.8918 0.042 Uiso 1 1 calc R . .
H6C H 0.9079 0.3063 0.9773 0.042 Uiso 1 1 calc R . .
C7 C 0.9208(3) 0.33323(11) 0.69571(18) 0.0315(5) Uani 1 1 d . . .
H7A H 0.8473 0.3267 0.6270 0.047 Uiso 1 1 calc R . .
H7B H 1.0122 0.3012 0.6929 0.047 Uiso 1 1 calc R . .
H7C H 0.9602 0.3813 0.6982 0.047 Uiso 1 1 calc R . .
C8 C 0.4427(2) 0.41875(11) 0.82484(19) 0.0321(5) Uani 1 1 d . . .
H8A H 0.4300 0.3998 0.9019 0.048 Uiso 1 1 calc R . .
H8B H 0.3378 0.4196 0.7810 0.048 Uiso 1 1 calc R . .
H8C H 0.4857 0.4662 0.8317 0.048 Uiso 1 1 calc R . .
C9 C 0.5700(3) 0.40605(12) 0.64116(18) 0.0354(5) Uani 1 1 d . . .
H9A H 0.6236 0.4514 0.6491 0.053 Uiso 1 1 calc R . .
H9B H 0.4610 0.4123 0.6049 0.053 Uiso 1 1 calc R . .
H9C H 0.6318 0.3755 0.5932 0.053 Uiso 1 1 calc R . .
C10 C 0.9319(2) 0.56421(10) 0.92329(16) 0.0219(4) Uani 1 1 d . . .
C11 C 0.8616(3) 0.59711(11) 0.81014(16) 0.0277(4) Uani 1 1 d . . .
H11A H 0.9504 0.6184 0.7698 0.033 Uiso 1 1 calc R . .
H11B H 0.8131 0.5600 0.7599 0.033 Uiso 1 1 calc R . .
C12 C 0.7349(3) 0.65214(11) 0.82806(17) 0.0300(5) Uani 1 1 d . . .
H12A H 0.6869 0.6683 0.7525 0.036 Uiso 1 1 calc R . .
H12B H 0.7854 0.6926 0.8690 0.036 Uiso 1 1 calc R . .
C13 C 0.6040(2) 0.62184(10) 0.89839(17) 0.0265(4) Uani 1 1 d . . .
H13A H 0.5436 0.5860 0.8520 0.032 Uiso 1 1 calc R . .
H13B H 0.5273 0.6592 0.9158 0.032 Uiso 1 1 calc R . .
C14 C 0.6730(2) 0.58898(10) 1.01212(16) 0.0212(4) Uani 1 1 d . . .
C15 C 1.0333(2) 0.50194(11) 0.89171(18) 0.0291(4) Uani 1 1 d . . .
H15A H 1.0754 0.4783 0.9622 0.044 Uiso 1 1 calc R . .
H15B H 1.1234 0.5179 0.8484 0.044 Uiso 1 1 calc R . .
H15C H 0.9664 0.4695 0.8442 0.044 Uiso 1 1 calc R . .
C16 C 1.0503(2) 0.61633(11) 0.98556(18) 0.0300(5) Uani 1 1 d . . .
H16A H 0.9956 0.6609 0.9951 0.045 Uiso 1 1 calc R . .
H16B H 1.1434 0.6233 0.9396 0.045 Uiso 1 1 calc R . .
H16C H 1.0869 0.5978 1.0614 0.045 Uiso 1 1 calc R . .
C17 C 0.5352(2) 0.55109(10) 1.06652(17) 0.0243(4) Uani 1 1 d . . .
H17A H 0.4925 0.5145 1.0142 0.036 Uiso 1 1 calc R . .
H17B H 0.4492 0.5843 1.0804 0.036 Uiso 1 1 calc R . .
H17C H 0.5755 0.5302 1.1398 0.036 Uiso 1 1 calc R . .
C18 C 0.7233(3) 0.64956(10) 1.09594(17) 0.0277(4) Uani 1 1 d . . .
H18A H 0.7920 0.6314 1.1609 0.042 Uiso 1 1 calc R . .
H18B H 0.6266 0.6708 1.1247 0.042 Uiso 1 1 calc R . .
H18C H 0.7828 0.6847 1.0550 0.042 Uiso 1 1 calc R . .
C19 C 0.6945(3) 0.38784(10) 1.14111(18) 0.0255(4) Uani 1 1 d . . .
C20 C 0.7269(3) 0.31177(11) 1.16929(19) 0.0328(5) Uani 1 1 d . . .
H20A H 0.8444 0.3059 1.1868 0.039 Uiso 1 1 calc R . .
H20B H 0.6967 0.2839 1.0995 0.039 Uiso 1 1 calc R . .
C21 C 0.6401(3) 0.28156(13) 1.2691(2) 0.0476(7) Uani 1 1 d . . .
H21A H 0.6541 0.3139 1.3353 0.057 Uiso 1 1 calc R . .
H21B H 0.5234 0.2792 1.2460 0.057 Uiso 1 1 calc R . .
C22 C 0.6955(4) 0.21073(14) 1.3083(3) 0.0567(7) Uani 1 1 d . . .
H22A H 0.6767 0.1775 1.2448 0.085 Uiso 1 1 calc R . .
H22B H 0.6352 0.1961 1.3736 0.085 Uiso 1 1 calc R . .
H22C H 0.8109 0.2122 1.3320 0.085 Uiso 1 1 calc R . .
C23 C 1.2525(2) 0.44670(10) 1.21353(17) 0.0261(4) Uani 1 1 d . . .
H23A H 1.3661 0.4419 1.2443 0.031 Uiso 1 1 calc R . .
H23B H 1.2511 0.4754 1.1427 0.031 Uiso 1 1 calc R . .
C24 C 1.1840(2) 0.37502(11) 1.18364(18) 0.0291(5) Uani 1 1 d . . .
H24A H 1.2525 0.3517 1.1290 0.035 Uiso 1 1 calc R . .
H24B H 1.0744 0.3800 1.1456 0.035 Uiso 1 1 calc R . .
C25 C 1.1764(3) 0.33045(11) 1.29170(19) 0.0308(5) Uani 1 1 d . . .
H25A H 1.1181 0.2866 1.2721 0.037 Uiso 1 1 calc R . .
H25B H 1.2871 0.3184 1.3221 0.037 Uiso 1 1 calc R . .
C26 C 1.0907(2) 0.36961(10) 1.38313(17) 0.0264(4) Uani 1 1 d . . .
H26A H 1.0954 0.3420 1.4551 0.032 Uiso 1 1 calc R . .
H26B H 0.9758 0.3760 1.3567 0.032 Uiso 1 1 calc R . .
C27 C 1.1681(2) 0.44055(10) 1.40717(15) 0.0223(4) Uani 1 1 d . . .
H27 H 1.2849 0.4320 1.4288 0.027 Uiso 1 1 calc R . .
C28 C 1.1003(2) 0.47905(10) 1.50784(15) 0.0217(4) Uani 1 1 d . . .
H28 H 1.1201 0.4493 1.5780 0.026 Uiso 1 1 calc R . .
C29 C 1.1921(2) 0.54733(10) 1.52992(16) 0.0239(4) Uani 1 1 d . . .
H29A H 1.1540 0.5714 1.5982 0.029 Uiso 1 1 calc R . .
H29B H 1.3092 0.5384 1.5432 0.029 Uiso 1 1 calc R . .
C30 C 1.1572(2) 0.59122(10) 1.42135(15) 0.0218(4) Uani 1 1 d . . .
H30 H 1.2177 0.6360 1.4325 0.026 Uiso 1 1 calc R . .
C31 C 1.2261(2) 0.55278(10) 1.32001(16) 0.0228(4) Uani 1 1 d . . .
H31A H 1.2045 0.5808 1.2492 0.027 Uiso 1 1 calc R . .
H31B H 1.3445 0.5491 1.3347 0.027 Uiso 1 1 calc R . .
C32 C 0.9195(2) 0.49559(10) 1.49518(15) 0.0212(4) Uani 1 1 d . . .
H32A H 0.8588 0.4518 1.4807 0.025 Uiso 1 1 calc R . .
H32B H 0.8865 0.5154 1.5685 0.025 Uiso 1 1 calc R . .
C33 C 0.9768(2) 0.60913(9) 1.40518(16) 0.0212(4) Uani 1 1 d . . .
H33 H 0.9597 0.6318 1.3279 0.025 Uiso 1 1 calc R . .
C34 C 0.9290(2) 0.66299(10) 1.49399(17) 0.0248(4) Uani 1 1 d . . .
H34A H 0.9573 0.6449 1.5725 0.030 Uiso 1 1 calc R . .
H34B H 0.9911 0.7063 1.4843 0.030 Uiso 1 1 calc R . .
C35 C 0.7497(2) 0.67956(10) 1.48167(18) 0.0274(4) Uani 1 1 d . . .
H35A H 0.7225 0.7023 1.4065 0.033 Uiso 1 1 calc R . .
H35B H 0.7222 0.7120 1.5435 0.033 Uiso 1 1 calc R . .
C36 C 0.6532(2) 0.61264(10) 1.48962(17) 0.0254(4) Uani 1 1 d . . .
H36A H 0.5365 0.6229 1.4781 0.030 Uiso 1 1 calc R . .
H36B H 0.6741 0.5916 1.5670 0.030 Uiso 1 1 calc R . .
C37 C 0.7021(2) 0.56175(10) 1.39734(16) 0.0225(4) Uani 1 1 d . . .
H37A H 0.6415 0.5179 1.4053 0.027 Uiso 1 1 calc R . .
H37B H 0.6692 0.5815 1.3207 0.027 Uiso 1 1 calc R . .
H19A H 0.711(3) 0.4124(11) 1.211(2) 0.033(6) Uiso 1 1 d . . .
H19B H 0.566(3) 0.3890(14) 1.123(2) 0.054(7) Uiso 1 1 d . . .

loop_
_atom_site_aniso_label
_atom_site_aniso_U_11
_atom_site_aniso_U_22
_atom_site_aniso_U_33
_atom_site_aniso_U_23
_atom_site_aniso_U_13
_atom_site_aniso_U_12
Mg1 0.0229(3) 0.0162(3) 0.0186(3) -0.0006(3) 0.0011(2) -0.0005(3)
Na1 0.0228(4) 0.0264(4) 0.0188(4) -0.0017(3) -0.0004(3) 0.0004(3)
N1 0.0221(8) 0.0159(8) 0.0237(8) -0.0022(6) -0.0010(6) 0.0004(6)
N2 0.0217(8) 0.0163(8) 0.0187(8) 0.0017(6) 0.0030(6) -0.0002(6)
N3 0.0214(8) 0.0213(8) 0.0179(8) 0.0030(6) 0.0036(6) 0.0011(6)
N4 0.0200(8) 0.0196(8) 0.0190(8) 0.0015(6) 0.0008(6) -0.0009(6)
C1 0.0258(10) 0.0181(9) 0.0240(10) -0.0017(8) 0.0032(8) 0.0016(8)
C2 0.0349(12) 0.0183(10) 0.0307(11) -0.0014(8) 0.0037(9) 0.0048(8)
C3 0.0374(12) 0.0193(10) 0.0401(12) -0.0074(9) -0.0002(10) -0.0038(9)
C4 0.0257(11) 0.0285(11) 0.0405(13) -0.0080(9) -0.0011(9) -0.0032(8)
C5 0.0246(10) 0.0210(10) 0.0253(10) -0.0024(8) -0.0027(8) 0.0003(8)
C6 0.0298(11) 0.0215(10) 0.0316(11) -0.0021(9) -0.0004(8) 0.0052(8)
C7 0.0348(11) 0.0313(12) 0.0291(11) -0.0017(9) 0.0070(9) 0.0017(9)
C8 0.0261(11) 0.0297(12) 0.0396(12) -0.0096(9) -0.0038(9) 0.0028(8)
C9 0.0383(12) 0.0350(12) 0.0314(12) 0.0036(10) -0.0079(9) 0.0033(10)
C10 0.0254(10) 0.0203(10) 0.0205(9) 0.0005(8) 0.0044(8) -0.0019(8)
C11 0.0374(11) 0.0279(11) 0.0183(9) 0.0014(8) 0.0061(8) -0.0046(9)
C12 0.0448(13) 0.0245(11) 0.0203(10) 0.0052(8) -0.0010(9) 0.0005(9)
C13 0.0324(11) 0.0204(10) 0.0265(10) 0.0027(8) -0.0009(8) 0.0049(8)
C14 0.0245(9) 0.0182(9) 0.0209(9) -0.0009(7) 0.0022(7) 0.0013(8)
C15 0.0284(11) 0.0287(11) 0.0312(11) 0.0003(9) 0.0089(8) -0.0014(9)
C16 0.0309(11) 0.0291(11) 0.0302(11) -0.0001(9) 0.0033(9) -0.0049(9)
C17 0.0247(10) 0.0234(10) 0.0250(10) -0.0015(8) 0.0040(8) 0.0015(8)
C18 0.0350(11) 0.0216(10) 0.0269(10) -0.0042(8) 0.0048(8) 0.0009(9)
C19 0.0329(11) 0.0216(10) 0.0224(11) -0.0001(8) 0.0050(8) -0.0017(8)
C20 0.0304(11) 0.0328(12) 0.0351(13) 0.0053(10) 0.0014(9) -0.0016(9)
C21 0.0440(15) 0.0420(14) 0.0577(17) 0.0198(13) 0.0106(12) 0.0010(11)
C22 0.0572(18) 0.0537(17) 0.0578(17) 0.0193(14) -0.0064(14) -0.0045(14)
C23 0.0222(10) 0.0330(11) 0.0235(10) 0.0003(8) 0.0053(8) 0.0024(8)
C24 0.0268(10) 0.0322(11) 0.0291(11) -0.0036(9) 0.0074(8) 0.0044(9)
C25 0.0313(11) 0.0255(11) 0.0359(12) -0.0006(9) 0.0042(9) 0.0051(9)
C26 0.0302(10) 0.0222(10) 0.0272(11) 0.0032(8) 0.0050(8) 0.0026(8)
C27 0.0202(9) 0.0249(10) 0.0218(9) 0.0043(8) 0.0001(7) 0.0021(8)
C28 0.0260(10) 0.0232(10) 0.0155(9) 0.0068(7) -0.0006(7) 0.0002(8)
C29 0.0244(10) 0.0269(10) 0.0197(9) 0.0014(8) -0.0038(7) 0.0005(8)
C30 0.0226(9) 0.0216(10) 0.0208(9) 0.0015(8) -0.0009(7) -0.0056(8)
C31 0.0186(9) 0.0262(10) 0.0235(10) 0.0037(8) 0.0007(7) -0.0037(8)
C32 0.0262(10) 0.0183(10) 0.0192(9) 0.0020(7) 0.0032(7) -0.0005(8)
C33 0.0243(10) 0.0211(10) 0.0179(9) 0.0033(7) -0.0010(7) -0.0019(8)
C34 0.0286(10) 0.0219(10) 0.0233(10) 0.0002(8) -0.0019(8) -0.0022(8)
C35 0.0330(11) 0.0250(11) 0.0238(10) -0.0032(8) -0.0006(8) 0.0055(9)
C36 0.0229(10) 0.0283(11) 0.0250(10) -0.0008(8) 0.0018(8) 0.0032(8)
C37 0.0212(9) 0.0269(10) 0.0194(9) -0.0019(8) 0.0010(7) -0.0028(8)

loop_
_atom_type_symbol
_atom_type_description
_atom_type_scat_dispersion_real
_atom_type_scat_dispersion_imag
_atom_type_scat_source
Mg Mg 0.0486 0.0363 'International Tables Vol C Tables 4.2.6.8 and 6.1.1.4'
Na Na 0.0362 0.0249 'International Tables Vol C Tables 4.2.6.8 and 6.1.1.4'
N N 0.0061 0.0033 'International Tables Vol C Tables 4.2.6.8 and 6.1.1.4'
C C 0.0033 0.0016 'International Tables Vol C Tables 4.2.6.8 and 6.1.1.4'
H H 0.0000 0.0000 'International Tables Vol C Tables 4.2.6.8 and 6.1.1.4'

loop_
_geom_angle_atom_site_label_1
_geom_angle_atom_site_label_2
_geom_angle_atom_site_label_3
_geom_angle
_geom_angle_site_symmetry_1
_geom_angle_site_symmetry_3
_geom_angle_publ_flag
N1 Mg1 N2 132.44(7) . . ?
N1 Mg1 C19 118.11(8) . . ?
N2 Mg1 C19 109.40(7) . . ?
N1 Mg1 Na1 161.09(5) . . ?
N2 Mg1 Na1 54.15(4) . . ?
C19 Mg1 Na1 60.30(6) . . ?
N3 Na1 N2 133.42(6) . . ?
N3 Na1 N4 72.59(5) . . ?
N2 Na1 N4 138.35(6) . . ?
N3 Na1 C19 120.07(6) . . ?
N2 Na1 C19 82.52(6) . . ?
N4 Na1 C19 114.48(6) . . ?
N3 Na1 Mg1 130.06(5) . . ?
N2 Na1 Mg1 42.09(4) . . ?
N4 Na1 Mg1 152.13(4) . . ?
C19 Na1 Mg1 43.51(4) . . ?
N3 Na1 H19A 116.0(6) . . ?
N2 Na1 H19A 96.9(6) . . ?
N4 Na1 H19A 96.2(6) . . ?
C19 Na1 H19A 18.3(6) . . ?
Mg1 Na1 H19A 61.0(6) . . ?
C5 N1 C1 116.52(14) . . ?
C5 N1 Mg1 119.91(12) . . ?
C1 N1 Mg1 123.06(12) . . ?
C10 N2 C14 114.29(14) . . ?
C10 N2 Mg1 116.29(11) . . ?
C14 N2 Mg1 118.61(11) . . ?
C10 N2 Na1 116.08(11) . . ?
C14 N2 Na1 103.11(10) . . ?
Mg1 N2 Na1 83.76(5) . . ?
C23 N3 C31 108.85(14) . . ?
C23 N3 C27 108.94(15) . . ?
C31 N3 C27 111.40(14) . . ?
C23 N3 Na1 103.58(11) . . ?
C31 N3 Na1 105.16(11) . . ?
C27 N3 Na1 118.35(11) . . ?
C32 N4 C37 110.30(14) . . ?
C32 N4 C33 113.59(14) . . ?
C37 N4 C33 111.59(14) . . ?
C32 N4 Na1 116.90(11) . . ?
C37 N4 Na1 99.39(10) . . ?
C33 N4 Na1 104.15(10) . . ?
N1 C1 C6 107.88(15) . . ?
N1 C1 C2 111.83(15) . . ?
C6 C1 C2 107.22(16) . . ?
N1 C1 C7 114.69(16) . . ?
C6 C1 C7 105.95(16) . . ?
C2 C1 C7 108.84(16) . . ?
C3 C2 C1 112.61(16) . . ?
C3 C2 H2A 109.1 . . ?
C1 C2 H2A 109.1 . . ?
C3 C2 H2B 109.1 . . ?
C1 C2 H2B 109.1 . . ?
H2A C2 H2B 107.8 . . ?
C2 C3 C4 109.05(17) . . ?
C2 C3 H3A 109.9 . . ?
C4 C3 H3A 109.9 . . ?
C2 C3 H3B 109.9 . . ?
C4 C3 H3B 109.9 . . ?
H3A C3 H3B 108.3 . . ?
C3 C4 C5 112.93(17) . . ?
C3 C4 H4A 109.0 . . ?
C5 C4 H4A 109.0 . . ?
C3 C4 H4B 109.0 . . ?
C5 C4 H4B 109.0 . . ?
H4A C4 H4B 107.8 . . ?
N1 C5 C8 107.08(15) . . ?
N1 C5 C4 112.05(16) . . ?
C8 C5 C4 107.28(16) . . ?
N1 C5 C9 114.59(16) . . ?
C8 C5 C9 105.68(16) . . ?
C4 C5 C9 109.67(17) . . ?
C1 C6 H6A 109.5 . . ?
C1 C6 H6B 109.5 . . ?
H6A C6 H6B 109.5 . . ?
C1 C6 H6C 109.5 . . ?
H6A C6 H6C 109.5 . . ?
H6B C6 H6C 109.5 . . ?
C1 C7 H7A 109.5 . . ?
C1 C7 H7B 109.5 . . ?
H7A C7 H7B 109.5 . . ?
C1 C7 H7C 109.5 . . ?
H7A C7 H7C 109.5 . . ?
H7B C7 H7C 109.5 . . ?
C5 C8 H8A 109.5 . . ?
C5 C8 H8B 109.5 . . ?
H8A C8 H8B 109.5 . . ?
C5 C8 H8C 109.5 . . ?
H8A C8 H8C 109.5 . . ?
H8B C8 H8C 109.5 . . ?
C5 C9 H9A 109.5 . . ?
C5 C9 H9B 109.5 . . ?
H9A C9 H9B 109.5 . . ?
C5 C9 H9C 109.5 . . ?
H9A C9 H9C 109.5 . . ?
H9B C9 H9C 109.5 . . ?
N2 C10 C15 107.35(15) . . ?
N2 C10 C11 111.78(15) . . ?
C15 C10 C11 107.47(16) . . ?
N2 C10 C16 114.79(15) . . ?
C15 C10 C16 106.02(16) . . ?
C11 C10 C16 109.02(16) . . ?
C12 C11 C10 113.26(16) . . ?
C12 C11 H11A 108.9 . . ?
C10 C11 H11A 108.9 . . ?
C12 C11 H11B 108.9 . . ?
C10 C11 H11B 108.9 . . ?
H11A C11 H11B 107.7 . . ?
C11 C12 C13 109.69(16) . . ?
C11 C12 H12A 109.7 . . ?
C13 C12 H12A 109.7 . . ?
C11 C12 H12B 109.7 . . ?
C13 C12 H12B 109.7 . . ?
H12A C12 H12B 108.2 . . ?
C12 C13 C14 112.36(16) . . ?
C12 C13 H13A 109.1 . . ?
C14 C13 H13A 109.1 . . ?
C12 C13 H13B 109.1 . . ?
C14 C13 H13B 109.1 . . ?
H13A C13 H13B 107.9 . . ?
N2 C14 C17 108.46(15) . . ?
N2 C14 C13 112.52(15) . . ?
C17 C14 C13 107.75(15) . . ?
N2 C14 C18 114.46(15) . . ?
C17 C14 C18 105.84(15) . . ?
C13 C14 C18 107.42(15) . . ?
C10 C15 H15A 109.5 . . ?
C10 C15 H15B 109.5 . . ?
H15A C15 H15B 109.5 . . ?
C10 C15 H15C 109.5 . . ?
H15A C15 H15C 109.5 . . ?
H15B C15 H15C 109.5 . . ?
C10 C16 H16A 109.5 . . ?
C10 C16 H16B 109.5 . . ?
H16A C16 H16B 109.5 . . ?
C10 C16 H16C 109.5 . . ?
H16A C16 H16C 109.5 . . ?
H16B C16 H16C 109.5 . . ?
C14 C17 H17A 109.5 . . ?
C14 C17 H17B 109.5 . . ?
H17A C17 H17B 109.5 . . ?
C14 C17 H17C 109.5 . . ?
H17A C17 H17C 109.5 . . ?
H17B C17 H17C 109.5 . . ?
C14 C18 H18A 109.5 . . ?
C14 C18 H18B 109.5 . . ?
H18A C18 H18B 109.5 . . ?
C14 C18 H18C 109.5 . . ?
H18A C18 H18C 109.5 . . ?
H18B C18 H18C 109.5 . . ?
C20 C19 Mg1 122.10(14) . . ?
C20 C19 Na1 127.44(14) . . ?
Mg1 C19 Na1 76.19(6) . . ?
C20 C19 H19A 106.6(13) . . ?
Mg1 C19 H19A 123.0(14) . . ?
Na1 C19 H19A 49.9(13) . . ?
C20 C19 H19B 102.8(14) . . ?
Mg1 C19 H19B 93.1(14) . . ?
Na1 C19 H19B 126.6(14) . . ?
H19A C19 H19B 103.8(19) . . ?
C19 C20 C21 116.41(19) . . ?
C19 C20 H20A 108.2 . . ?
C21 C20 H20A 108.2 . . ?
C19 C20 H20B 108.2 . . ?
C21 C20 H20B 108.2 . . ?
H20A C20 H20B 107.3 . . ?
C22 C21 C20 115.2(2) . . ?
C22 C21 H21A 108.5 . . ?
C20 C21 H21A 108.5 . . ?
C22 C21 H21B 108.5 . . ?
C20 C21 H21B 108.5 . . ?
H21A C21 H21B 107.5 . . ?
C21 C22 H22A 109.5 . . ?
C21 C22 H22B 109.5 . . ?
H22A C22 H22B 109.5 . . ?
C21 C22 H22C 109.5 . . ?
H22A C22 H22C 109.5 . . ?
H22B C22 H22C 109.5 . . ?
N3 C23 C24 111.57(16) . . ?
N3 C23 H23A 109.3 . . ?
C24 C23 H23A 109.3 . . ?
N3 C23 H23B 109.3 . . ?
C24 C23 H23B 109.3 . . ?
H23A C23 H23B 108.0 . . ?
C23 C24 C25 110.85(17) . . ?
C23 C24 H24A 109.5 . . ?
C25 C24 H24A 109.5 . . ?
C23 C24 H24B 109.5 . . ?
C25 C24 H24B 109.5 . . ?
H24A C24 H24B 108.1 . . ?
C26 C25 C24 110.28(16) . . ?
C26 C25 H25A 109.6 . . ?
C24 C25 H25A 109.6 . . ?
C26 C25 H25B 109.6 . . ?
C24 C25 H25B 109.6 . . ?
H25A C25 H25B 108.1 . . ?
C25 C26 C27 111.00(16) . . ?
C25 C26 H26A 109.4 . . ?
C27 C26 H26A 109.4 . . ?
C25 C26 H26B 109.4 . . ?
C27 C26 H26B 109.4 . . ?
H26A C26 H26B 108.0 . . ?
N3 C27 C26 109.44(15) . . ?
N3 C27 C28 112.69(15) . . ?
C26 C27 C28 113.61(15) . . ?
N3 C27 H27 106.9 . . ?
C26 C27 H27 106.9 . . ?
C28 C27 H27 106.9 . . ?
C27 C28 C29 109.76(15) . . ?
C27 C28 C32 116.01(15) . . ?
C29 C28 C32 108.21(15) . . ?
C27 C28 H28 107.5 . . ?
C29 C28 H28 107.5 . . ?
C32 C28 H28 107.5 . . ?
C30 C29 C28 105.67(14) . . ?
C30 C29 H29A 110.6 . . ?
C28 C29 H29A 110.6 . . ?
C30 C29 H29B 110.6 . . ?
C28 C29 H29B 110.6 . . ?
H29A C29 H29B 108.7 . . ?
C29 C30 C31 108.00(16) . . ?
C29 C30 C33 110.62(15) . . ?
C31 C30 C33 115.25(15) . . ?
C29 C30 H30 107.6 . . ?
C31 C30 H30 107.6 . . ?
C33 C30 H30 107.6 . . ?
N3 C31 C30 114.04(15) . . ?
N3 C31 H31A 108.7 . . ?
C30 C31 H31A 108.7 . . ?
N3 C31 H31B 108.7 . . ?
C30 C31 H31B 108.7 . . ?
H31A C31 H31B 107.6 . . ?
N4 C32 C28 113.02(14) . . ?
N4 C32 H32A 109.0 . . ?
C28 C32 H32A 109.0 . . ?
N4 C32 H32B 109.0 . . ?
C28 C32 H32B 109.0 . . ?
H32A C32 H32B 107.8 . . ?
N4 C33 C34 114.21(15) . . ?
N4 C33 C30 111.11(15) . . ?
C34 C33 C30 111.39(15) . . ?
N4 C33 H33 106.5 . . ?
C34 C33 H33 106.5 . . ?
C30 C33 H33 106.5 . . ?
C35 C34 C33 112.07(16) . . ?
C35 C34 H34A 109.2 . . ?
C33 C34 H34A 109.2 . . ?
C35 C34 H34B 109.2 . . ?
C33 C34 H34B 109.2 . . ?
H34A C34 H34B 107.9 . . ?
C34 C35 C36 109.59(16) . . ?
C34 C35 H35A 109.8 . . ?
C36 C35 H35A 109.8 . . ?
C34 C35 H35B 109.8 . . ?
C36 C35 H35B 109.8 . . ?
H35A C35 H35B 108.2 . . ?
C35 C36 C37 109.30(16) . . ?
C35 C36 H36A 109.8 . . ?
C37 C36 H36A 109.8 . . ?
C35 C36 H36B 109.8 . . ?
C37 C36 H36B 109.8 . . ?
H36A C36 H36B 108.3 . . ?
N4 C37 C36 115.27(15) . . ?
N4 C37 H37A 108.5 . . ?
C36 C37 H37A 108.5 . . ?
N4 C37 H37B 108.5 . . ?
C36 C37 H37B 108.5 . . ?
H37A C37 H37B 107.5 . . ?

loop_
_geom_bond_atom_site_label_1
_geom_bond_atom_site_label_2
_geom_bond_distance
_geom_bond_site_symmetry_2
_geom_bond_publ_flag
Mg1 N1 2.0083(16) . ?
Mg1 N2 2.0898(16) . ?
Mg1 C19 2.197(2) . ?
Mg1 Na1 3.0993(9) . ?
Na1 N3 2.4681(17) . ?
Na1 N2 2.5271(16) . ?
Na1 N4 2.5296(16) . ?
Na1 C19 2.772(2) . ?
Na1 H19A 2.28(2) . ?
N1 C5 1.468(2) . ?
N1 C1 1.469(2) . ?
N2 C10 1.485(2) . ?
N2 C14 1.488(2) . ?
N3 C23 1.477(2) . ?
N3 C31 1.477(2) . ?
N3 C27 1.482(2) . ?
N4 C32 1.477(2) . ?
N4 C37 1.481(2) . ?
N4 C33 1.487(2) . ?
C1 C6 1.530(3) . ?
C1 C2 1.539(3) . ?
C1 C7 1.553(3) . ?
C2 C3 1.523(3) . ?
C2 H2A 0.9900 . ?
C2 H2B 0.9900 . ?
C3 C4 1.523(3) . ?
C3 H3A 0.9900 . ?
C3 H3B 0.9900 . ?
C4 C5 1.535(3) . ?
C4 H4A 0.9900 . ?
C4 H4B 0.9900 . ?
C5 C8 1.535(3) . ?
C5 C9 1.553(3) . ?
C6 H6A 0.9800 . ?
C6 H6B 0.9800 . ?
C6 H6C 0.9800 . ?
C7 H7A 0.9800 . ?
C7 H7B 0.9800 . ?
C7 H7C 0.9800 . ?
C8 H8A 0.9800 . ?
C8 H8B 0.9800 . ?
C8 H8C 0.9800 . ?
C9 H9A 0.9800 . ?
C9 H9B 0.9800 . ?
C9 H9C 0.9800 . ?
C10 C15 1.523(3) . ?
C10 C11 1.538(3) . ?
C10 C16 1.548(3) . ?
C11 C12 1.517(3) . ?
C11 H11A 0.9900 . ?
C11 H11B 0.9900 . ?
C12 C13 1.522(3) . ?
C12 H12A 0.9900 . ?
C12 H12B 0.9900 . ?
C13 C14 1.540(3) . ?
C13 H13A 0.9900 . ?
C13 H13B 0.9900 . ?
C14 C17 1.531(3) . ?
C14 C18 1.557(3) . ?
C15 H15A 0.9800 . ?
C15 H15B 0.9800 . ?
C15 H15C 0.9800 . ?
C16 H16A 0.9800 . ?
C16 H16B 0.9800 . ?
C16 H16C 0.9800 . ?
C17 H17A 0.9800 . ?
C17 H17B 0.9800 . ?
C17 H17C 0.9800 . ?
C18 H18A 0.9800 . ?
C18 H18B 0.9800 . ?
C18 H18C 0.9800 . ?
C19 C20 1.518(3) . ?
C19 H19A 0.94(2) . ?
C19 H19B 1.08(3) . ?
C20 C21 1.524(3) . ?
C20 H20A 0.9900 . ?
C20 H20B 0.9900 . ?
C21 C22 1.497(3) . ?
C21 H21A 0.9900 . ?
C21 H21B 0.9900 . ?
C22 H22A 0.9800 . ?
C22 H22B 0.9800 . ?
C22 H22C 0.9800 . ?
C23 C24 1.521(3) . ?
C23 H23A 0.9900 . ?
C23 H23B 0.9900 . ?
C24 C25 1.526(3) . ?
C24 H24A 0.9900 . ?
C24 H24B 0.9900 . ?
C25 C26 1.520(3) . ?
C25 H25A 0.9900 . ?
C25 H25B 0.9900 . ?
C26 C27 1.524(3) . ?
C26 H26A 0.9900 . ?
C26 H26B 0.9900 . ?
C27 C28 1.525(3) . ?
C27 H27 1.0000 . ?
C28 C29 1.530(3) . ?
C28 C32 1.533(3) . ?
C28 H28 1.0000 . ?
C29 C30 1.529(3) . ?
C29 H29A 0.9900 . ?
C29 H29B 0.9900 . ?
C30 C31 1.535(3) . ?
C30 C33 1.537(3) . ?
C30 H30 1.0000 . ?
C31 H31A 0.9900 . ?
C31 H31B 0.9900 . ?
C32 H32A 0.9900 . ?
C32 H32B 0.9900 . ?
C33 C34 1.534(3) . ?
C33 H33 1.0000 . ?
C34 C35 1.521(3) . ?
C34 H34A 0.9900 . ?
C34 H34B 0.9900 . ?
C35 C36 1.522(3) . ?
C35 H35A 0.9900 . ?
C35 H35B 0.9900 . ?
C36 C37 1.528(3) . ?
C36 H36A 0.9900 . ?
C36 H36B 0.9900 . ?
C37 H37A 0.9900 . ?
C37 H37B 0.9900 . ?

loop_
_geom_torsion_atom_site_label_1
_geom_torsion_atom_site_label_2
_geom_torsion_atom_site_label_3
_geom_torsion_atom_site_label_4
_geom_torsion
_geom_torsion_site_symmetry_1
_geom_torsion_site_symmetry_2
_geom_torsion_site_symmetry_3
_geom_torsion_site_symmetry_4
_geom_torsion_publ_flag
N1 Mg1 Na1 N3 3.23(19) . . . . ?
N2 Mg1 Na1 N3 -114.13(8) . . . . ?
C19 Mg1 Na1 N3 93.73(9) . . . . ?
N1 Mg1 Na1 N2 117.36(17) . . . . ?
C19 Mg1 Na1 N2 -152.14(8) . . . . ?
N1 Mg1 Na1 N4 -135.72(17) . . . . ?
N2 Mg1 Na1 N4 106.92(11) . . . . ?
C19 Mg1 Na1 N4 -45.22(11) . . . . ?
N1 Mg1 Na1 C19 -90.50(18) . . . . ?
N2 Mg1 Na1 C19 152.14(8) . . . . ?
N2 Mg1 N1 C5 -82.08(15) . . . . ?
C19 Mg1 N1 C5 95.22(14) . . . . ?
Na1 Mg1 N1 C5 175.20(13) . . . . ?
N2 Mg1 N1 C1 106.37(15) . . . . ?
C19 Mg1 N1 C1 -76.34(16) . . . . ?
Na1 Mg1 N1 C1 3.6(3) . . . . ?
N1 Mg1 N2 C10 -40.98(16) . . . . ?
C19 Mg1 N2 C10 141.55(12) . . . . ?
Na1 Mg1 N2 C10 116.06(13) . . . . ?
N1 Mg1 N2 C14 101.40(13) . . . . ?
C19 Mg1 N2 C14 -76.07(13) . . . . ?
Na1 Mg1 N2 C14 -101.56(12) . . . . ?
N1 Mg1 N2 Na1 -157.04(7) . . . . ?
C19 Mg1 N2 Na1 25.49(8) . . . . ?
N3 Na1 N2 C10 -10.35(15) . . . . ?
N4 Na1 N2 C10 106.03(13) . . . . ?
C19 Na1 N2 C10 -135.21(12) . . . . ?
Mg1 Na1 N2 C10 -116.27(13) . . . . ?
N3 Na1 N2 C14 -136.11(11) . . . . ?
N4 Na1 N2 C14 -19.73(14) . . . . ?
C19 Na1 N2 C14 99.04(11) . . . . ?
Mg1 Na1 N2 C14 117.98(12) . . . . ?
N3 Na1 N2 Mg1 105.92(8) . . . . ?
N4 Na1 N2 Mg1 -137.70(7) . . . . ?
C19 Na1 N2 Mg1 -18.94(6) . . . . ?
N2 Na1 N3 C23 -41.36(14) . . . . ?
N4 Na1 N3 C23 177.25(12) . . . . ?
C19 Na1 N3 C23 68.57(13) . . . . ?
Mg1 Na1 N3 C23 16.02(14) . . . . ?
N2 Na1 N3 C31 72.84(13) . . . . ?
N4 Na1 N3 C31 -68.56(11) . . . . ?
C19 Na1 N3 C31 -177.24(11) . . . . ?
Mg1 Na1 N3 C31 130.21(10) . . . . ?
N2 Na1 N3 C27 -162.01(11) . . . . ?
N4 Na1 N3 C27 56.60(12) . . . . ?
C19 Na1 N3 C27 -52.08(14) . . . . ?
Mg1 Na1 N3 C27 -104.63(12) . . . . ?
N3 Na1 N4 C32 -55.70(12) . . . . ?
N2 Na1 N4 C32 167.29(11) . . . . ?
C19 Na1 N4 C32 60.04(13) . . . . ?
Mg1 Na1 N4 C32 92.51(14) . . . . ?
N3 Na1 N4 C37 -174.26(12) . . . . ?
N2 Na1 N4 C37 48.73(14) . . . . ?
C19 Na1 N4 C37 -58.52(12) . . . . ?
Mg1 Na1 N4 C37 -26.05(16) . . . . ?
N3 Na1 N4 C33 70.51(10) . . . . ?
N2 Na1 N4 C33 -66.50(13) . . . . ?
C19 Na1 N4 C33 -173.75(10) . . . . ?
Mg1 Na1 N4 C33 -141.28(10) . . . . ?
C5 N1 C1 C6 -166.34(16) . . . . ?
Mg1 N1 C1 C6 5.5(2) . . . . ?
C5 N1 C1 C2 -48.7(2) . . . . ?
Mg1 N1 C1 C2 123.15(14) . . . . ?
C5 N1 C1 C7 75.9(2) . . . . ?
Mg1 N1 C1 C7 -112.30(16) . . . . ?
N1 C1 C2 C3 51.8(2) . . . . ?
C6 C1 C2 C3 169.88(17) . . . . ?
C7 C1 C2 C3 -75.9(2) . . . . ?
C1 C2 C3 C4 -54.8(2) . . . . ?
C2 C3 C4 C5 54.5(2) . . . . ?
C1 N1 C5 C8 165.67(16) . . . . ?
Mg1 N1 C5 C8 -6.4(2) . . . . ?
C1 N1 C5 C4 48.3(2) . . . . ?
Mg1 N1 C5 C4 -123.79(15) . . . . ?
C1 N1 C5 C9 -77.5(2) . . . . ?
Mg1 N1 C5 C9 110.43(16) . . . . ?
C3 C4 C5 N1 -51.1(2) . . . . ?
C3 C4 C5 C8 -168.33(18) . . . . ?
C3 C4 C5 C9 77.3(2) . . . . ?
C14 N2 C10 C15 -167.78(15) . . . . ?
Mg1 N2 C10 C15 -23.79(18) . . . . ?
Na1 N2 C10 C15 72.35(16) . . . . ?
C14 N2 C10 C11 -50.2(2) . . . . ?
Mg1 N2 C10 C11 93.82(16) . . . . ?
Na1 N2 C10 C11 -170.04(12) . . . . ?
C14 N2 C10 C16 74.66(19) . . . . ?
Mg1 N2 C10 C16 -141.35(14) . . . . ?
Na1 N2 C10 C16 -45.21(18) . . . . ?
N2 C10 C11 C12 52.5(2) . . . . ?
C15 C10 C11 C12 170.07(17) . . . . ?
C16 C10 C11 C12 -75.4(2) . . . . ?
C10 C11 C12 C13 -54.1(2) . . . . ?
C11 C12 C13 C14 53.6(2) . . . . ?
C10 N2 C14 C17 169.59(15) . . . . ?
Mg1 N2 C14 C17 26.49(18) . . . . ?
Na1 N2 C14 C17 -63.51(14) . . . . ?
C10 N2 C14 C13 50.5(2) . . . . ?
Mg1 N2 C14 C13 -92.60(16) . . . . ?
Na1 N2 C14 C13 177.40(13) . . . . ?
C10 N2 C14 C18 -72.50(19) . . . . ?
Mg1 N2 C14 C18 144.40(13) . . . . ?
Na1 N2 C14 C18 54.40(16) . . . . ?
C12 C13 C14 N2 -52.3(2) . . . . ?
C12 C13 C14 C17 -171.78(16) . . . . ?
C12 C13 C14 C18 74.6(2) . . . . ?
N1 Mg1 C19 C20 32.6(2) . . . . ?
N2 Mg1 C19 C20 -149.47(16) . . . . ?
Na1 Mg1 C19 C20 -125.79(18) . . . . ?
N1 Mg1 C19 Na1 158.44(6) . . . . ?
N2 Mg1 C19 Na1 -23.68(7) . . . . ?
N3 Na1 C19 C20 2.00(19) . . . . ?
N2 Na1 C19 C20 138.48(17) . . . . ?
N4 Na1 C19 C20 -81.32(18) . . . . ?
Mg1 Na1 C19 C20 120.06(19) . . . . ?
N3 Na1 C19 Mg1 -118.06(6) . . . . ?
N2 Na1 C19 Mg1 18.42(6) . . . . ?
N4 Na1 C19 Mg1 158.62(5) . . . . ?
Mg1 C19 C20 C21 -160.37(17) . . . . ?
Na1 C19 C20 C21 102.4(2) . . . . ?
C19 C20 C21 C22 -169.8(2) . . . . ?
C31 N3 C23 C24 -176.87(15) . . . . ?
C27 N3 C23 C24 61.47(19) . . . . ?
Na1 N3 C23 C24 -65.36(16) . . . . ?
N3 C23 C24 C25 -56.2(2) . . . . ?
C23 C24 C25 C26 51.6(2) . . . . ?
C24 C25 C26 C27 -53.9(2) . . . . ?
C23 N3 C27 C26 -62.55(18) . . . . ?
C31 N3 C27 C26 177.35(14) . . . . ?
Na1 N3 C27 C26 55.31(17) . . . . ?
C23 N3 C27 C28 170.00(15) . . . . ?
C31 N3 C27 C28 49.90(19) . . . . ?
Na1 N3 C27 C28 -72.14(17) . . . . ?
C25 C26 C27 N3 59.8(2) . . . . ?
C25 C26 C27 C28 -173.31(16) . . . . ?
N3 C27 C28 C29 -58.21(19) . . . . ?
C26 C27 C28 C29 176.57(15) . . . . ?
N3 C27 C28 C32 64.8(2) . . . . ?
C26 C27 C28 C32 -60.4(2) . . . . ?
C27 C28 C29 C30 63.90(19) . . . . ?
C32 C28 C29 C30 -63.60(18) . . . . ?
C28 C29 C30 C31 -62.96(18) . . . . ?
C28 C29 C30 C33 64.02(19) . . . . ?
C23 N3 C31 C30 -171.00(15) . . . . ?
C27 N3 C31 C30 -50.9(2) . . . . ?
Na1 N3 C31 C30 78.54(15) . . . . ?
C29 C30 C31 N3 58.66(19) . . . . ?
C33 C30 C31 N3 -65.6(2) . . . . ?
C37 N4 C32 C28 -176.92(15) . . . . ?
C33 N4 C32 C28 -50.8(2) . . . . ?
Na1 N4 C32 C28 70.58(17) . . . . ?
C27 C28 C32 N4 -65.3(2) . . . . ?
C29 C28 C32 N4 58.55(19) . . . . ?
C32 N4 C33 C34 -78.31(19) . . . . ?
C37 N4 C33 C34 47.13(19) . . . . ?
Na1 N4 C33 C34 153.43(12) . . . . ?
C32 N4 C33 C30 48.7(2) . . . . ?
C37 N4 C33 C30 174.15(14) . . . . ?
Na1 N4 C33 C30 -79.54(14) . . . . ?
C29 C30 C33 N4 -56.6(2) . . . . ?
C31 C30 C33 N4 66.3(2) . . . . ?
C29 C30 C33 C34 72.00(19) . . . . ?
C31 C30 C33 C34 -165.14(16) . . . . ?
N4 C33 C34 C35 -51.3(2) . . . . ?
C30 C33 C34 C35 -178.14(16) . . . . ?
C33 C34 C35 C36 55.7(2) . . . . ?
C34 C35 C36 C37 -56.9(2) . . . . ?
C32 N4 C37 C36 76.68(19) . . . . ?
C33 N4 C37 C36 -50.6(2) . . . . ?
Na1 N4 C37 C36 -159.95(14) . . . . ?
C35 C36 C37 N4 56.1(2) . . . . ?
